data_2221974
loop_
_publ_author_name
'Na, Risong'
'Wang, Min'

_publ_section_title '[(1<i>R</i>,3<i>S</i>)-3-(1,3-Dithian-2-yl)-2,2-dimethylcyclopropyl]diphenylmethanol'
_journal_coeditor_code CV2542
_journal_issue 6
_journal_name_full 'Acta Crystallographica Section E'
_journal_page_first o1230
_journal_paper_doi 10.1107/S1600536809016079
_journal_volume 65
_journal_year 2009
_chemical_formula_iupac 'C22 H26 O S2'
_chemical_formula_moiety 'C22 H26 O S2'
_chemical_formula_sum 'C22 H26 O S2'
_chemical_formula_weight 370.55
_chemical_name_systematic
;
[(1<i>R</i>,3<i>S</i>)-3-(1,3-Dithian-2-yl)-2,2-
dimethylcyclopropyl]diphenylmethanol
;
_space_group_IT_number 4
_symmetry_cell_setting monoclinic
_symmetry_space_group_name_Hall 'P 2yb'
_symmetry_space_group_name_H-M 'P 1 21 1'
_atom_sites_solution_hydrogens geom
_atom_sites_solution_primary direct
_atom_sites_solution_secondary difmap
_audit_creation_method SHELXL-97
_cell_angle_alpha 90.00
_cell_angle_beta 101.14(3)
_cell_angle_gamma 90.00
_cell_formula_units_Z 2
_cell_length_a 9.5578(19)
_cell_length_b 11.199(2)
_cell_length_c 9.6512(19)
_cell_measurement_reflns_used 7560
_cell_measurement_temperature 123(2)
_cell_measurement_theta_max 27.48
_cell_measurement_theta_min 2.15
_cell_volume 1013.6(4)
_computing_cell_refinement 'RAPID-AUTO (Rigaku, 2000)'
_computing_data_collection 'RAPID-AUTO (Rigaku, 2000)'
_computing_data_reduction 'CrystalStructure (Rigaku, 2000)'
_computing_molecular_graphics 'SHELXTL (Sheldrick, 2008)'
_computing_publication_material 'SHELXL97 (Sheldrick, 2008)'
_computing_structure_refinement 'SHELXL97 (Sheldrick, 2008)'
_computing_structure_solution 'SHELXS97 (Sheldrick, 2008)'
_diffrn_ambient_temperature 123(2)
_diffrn_detector_area_resol_mean 10.00
_diffrn_measured_fraction_theta_full 0.992
_diffrn_measured_fraction_theta_max 0.992
_diffrn_measurement_device_type 'Rigaku R-AXIS RAPID IP'
_diffrn_measurement_method \w
_diffrn_radiation_monochromator graphite
_diffrn_radiation_source 'fine-focus sealed tube'
_diffrn_radiation_type MoK\a
_diffrn_radiation_wavelength 0.71073
_diffrn_reflns_av_R_equivalents 0.0000
_diffrn_reflns_av_sigmaI/netI 0.1071
_diffrn_reflns_limit_h_max 12
_diffrn_reflns_limit_h_min -12
_diffrn_reflns_limit_k_max 14
_diffrn_reflns_limit_k_min -14
_diffrn_reflns_limit_l_max 12
_diffrn_reflns_limit_l_min -12
_diffrn_reflns_number 4303
_diffrn_reflns_theta_full 27.48
_diffrn_reflns_theta_max 27.48
_diffrn_reflns_theta_min 2.15
_exptl_absorpt_coefficient_mu 0.269
_exptl_absorpt_correction_T_max 0.9235
_exptl_absorpt_correction_T_min 0.8999
_exptl_absorpt_correction_type multi-scan
_exptl_absorpt_process_details '(ABSCOR; Higashi, 1995)'
_exptl_crystal_colour colourless
_exptl_crystal_density_diffrn 1.214
_exptl_crystal_density_method 'not measured'
_exptl_crystal_description block
_exptl_crystal_F_000 396
_exptl_crystal_size_max 0.40
_exptl_crystal_size_mid 0.40
_exptl_crystal_size_min 0.30
_refine_diff_density_max 0.282
_refine_diff_density_min -0.296
_refine_ls_abs_structure_details 'Flack (1983), 1878 Friedel pairs'
_refine_ls_abs_structure_Flack 0.05(7)
_refine_ls_extinction_coef 0.046(2)
_refine_ls_extinction_expression Fc^*^=kFc[1+0.001xFc^2^\l^3^/sin(2\q)]^-1/4^
_refine_ls_extinction_method 'SHELXL97 (Sheldrick, 2008)'
_refine_ls_goodness_of_fit_ref 0.840
_refine_ls_hydrogen_treatment constr
_refine_ls_matrix_type full
_refine_ls_number_parameters 229
_refine_ls_number_reflns 4303
_refine_ls_number_restraints 1
_refine_ls_restrained_S_all 0.840
_refine_ls_R_factor_all 0.056
_refine_ls_R_factor_gt 0.038
_refine_ls_shift/su_max 0.001
_refine_ls_shift/su_mean 0.000
_refine_ls_structure_factor_coef Fsqd
_refine_ls_weighting_details 'calc w=1/[\s^2^(Fo^2^)+(0.0379P)^2^] where P=(Fo^2^+2Fc^2^)/3'
_refine_ls_weighting_scheme calc
_refine_ls_wR_factor_gt 0.080
_refine_ls_wR_factor_ref 0.084
_reflns_number_gt 2920
_reflns_number_total 4303
_reflns_threshold_expression I>2\s(I)
_cod_data_source_file cv2542.cif
_cod_data_source_block I
_cod_original_sg_symbol_H-M 'P 21'
_cod_database_code 2221974
_cod_database_fobs_code 2221974

loop_
_symmetry_equiv_pos_as_xyz
'x, y, z'
'-x, y+1/2, -z'

loop_
_atom_site_type_symbol
_atom_site_label
_atom_site_fract_x
_atom_site_fract_y
_atom_site_fract_z
_atom_site_U_iso_or_equiv
_atom_site_adp_type
_atom_site_calc_flag
_atom_site_refinement_flags
_atom_site_occupancy
_atom_site_disorder_assembly
_atom_site_disorder_group
C C1 0.6857(3) 0.2287(2) 0.2178(3) 0.0254(6) Uani d . 1 . .
H H1 0.6517 0.2825 0.1355 0.030 Uiso calc R 1 . .
C C2 0.6466(3) 0.2775(2) 0.3516(3) 0.0287(7) Uani d . 1 . .
C C3 0.8003(3) 0.2893(2) 0.3280(3) 0.0238(6) Uani d . 1 . .
H H3 0.8246 0.3717 0.3005 0.029 Uiso calc R 1 . .
C C4 0.5595(3) 0.3923(3) 0.3379(3) 0.0462(9) Uani d . 1 . .
H H4A 0.4577 0.3727 0.3176 0.069 Uiso calc R 1 . .
H H4B 0.5827 0.4407 0.2609 0.069 Uiso calc R 1 . .
H H4C 0.5822 0.4373 0.4265 0.069 Uiso calc R 1 . .
C C5 0.6172(3) 0.1950(3) 0.4668(3) 0.0369(8) Uani d . 1 . .
H H5A 0.5156 0.1745 0.4492 0.055 Uiso calc R 1 . .
H H5B 0.6432 0.2350 0.5585 0.055 Uiso calc R 1 . .
H H5C 0.6739 0.1220 0.4674 0.055 Uiso calc R 1 . .
C C6 0.9233(2) 0.2264(2) 0.4217(3) 0.0236(6) Uani d . 1 . .
H H6 0.8867 0.1549 0.4656 0.028 Uiso calc R 1 . .
C C7 1.1962(3) 0.1241(3) 0.4492(3) 0.0351(7) Uani d . 1 . .
H H7A 1.1632 0.0529 0.4944 0.042 Uiso calc R 1 . .
H H7B 1.2751 0.0987 0.4028 0.042 Uiso calc R 1 . .
C C8 1.2536(3) 0.2153(2) 0.5636(3) 0.0354(8) Uani d . 1 . .
H H8A 1.3404 0.1827 0.6245 0.042 Uiso calc R 1 . .
H H8B 1.2811 0.2887 0.5184 0.042 Uiso calc R 1 . .
C C9 1.1470(3) 0.2472(3) 0.6542(3) 0.0354(7) Uani d . 1 . .
H H9A 1.1958 0.2940 0.7366 0.042 Uiso calc R 1 . .
H H9B 1.1109 0.1729 0.6902 0.042 Uiso calc R 1 . .
C C10 0.6776(3) 0.0972(2) 0.1726(3) 0.0235(6) Uani d . 1 . .
C C11 0.7437(3) 0.0754(2) 0.0414(3) 0.0258(6) Uani d . 1 . .
C C12 0.7434(3) -0.0429(3) -0.0102(3) 0.0389(8) Uani d . 1 . .
H H12 0.6995 -0.1044 0.0341 0.047 Uiso calc R 1 . .
C C13 0.8053(3) -0.0705(3) -0.1232(3) 0.0479(9) Uani d . 1 . .
H H13 0.8059 -0.1507 -0.1551 0.057 Uiso calc R 1 . .
C C14 0.8676(3) 0.0196(4) -0.1912(3) 0.0522(10) Uani d . 1 . .
H H14 0.9091 0.0014 -0.2705 0.063 Uiso calc R 1 . .
C C15 0.8679(4) 0.1346(3) -0.1422(4) 0.0537(10) Uani d . 1 . .
H H15 0.9100 0.1958 -0.1885 0.064 Uiso calc R 1 . .
C C16 0.8079(3) 0.1635(3) -0.0258(3) 0.0404(8) Uani d . 1 . .
H H16 0.8108 0.2435 0.0074 0.048 Uiso calc R 1 . .
C C17 0.5212(3) 0.0589(2) 0.1427(3) 0.0259(6) Uani d . 1 . .
C C18 0.4713(3) -0.0319(3) 0.2171(3) 0.0345(7) Uani d . 1 . .
H H18 0.5356 -0.0737 0.2880 0.041 Uiso calc R 1 . .
C C19 0.3262(3) -0.0628(3) 0.1886(3) 0.0412(8) Uani d . 1 . .
H H19 0.2933 -0.1268 0.2385 0.049 Uiso calc R 1 . .
C C20 0.2309(3) -0.0007(3) 0.0882(3) 0.0392(8) Uani d . 1 . .
H H20 0.1323 -0.0203 0.0713 0.047 Uiso calc R 1 . .
C C21 0.2790(3) 0.0895(3) 0.0129(3) 0.0410(8) Uani d . 1 . .
H H21 0.2141 0.1313 -0.0575 0.049 Uiso calc R 1 . .
C C22 0.4234(3) 0.1196(3) 0.0402(3) 0.0370(8) Uani d . 1 . .
H H22 0.4559 0.1825 -0.0117 0.044 Uiso calc R 1 . .
O O1 0.75071(18) 0.02068(15) 0.28301(18) 0.0294(5) Uani d . 1 . .
H H2 0.8381 0.0324 0.2863 0.035 Uiso d R 1 . .
S S1 1.05026(7) 0.17887(6) 0.31479(7) 0.02959(18) Uani d . 1 . .
S S2 0.99674(7) 0.33324(6) 0.55984(8) 0.0331(2) Uani d . 1 . .

loop_
_atom_site_aniso_label
_atom_site_aniso_U_11
_atom_site_aniso_U_22
_atom_site_aniso_U_33
_atom_site_aniso_U_12
_atom_site_aniso_U_13
_atom_site_aniso_U_23
C1 0.0253(14) 0.0246(14) 0.0234(16) 0.0024(12) -0.0025(12) 0.0004(11)
C2 0.0194(14) 0.0317(15) 0.0309(17) 0.0023(12) -0.0056(12) -0.0089(13)
C3 0.0195(13) 0.0240(14) 0.0248(15) 0.0010(11) -0.0030(11) -0.0005(11)
C4 0.0302(17) 0.0495(19) 0.053(2) 0.0138(15) -0.0065(15) -0.0172(16)
C5 0.0221(14) 0.058(2) 0.0314(16) -0.0069(14) 0.0060(12) -0.0125(16)
C6 0.0179(13) 0.0270(14) 0.0247(15) 0.0028(11) 0.0008(11) -0.0022(11)
C7 0.0208(15) 0.0375(17) 0.045(2) -0.0002(12) 0.0011(13) -0.0007(14)
C8 0.0220(15) 0.0344(18) 0.046(2) -0.0034(13) -0.0026(14) 0.0076(14)
C9 0.0328(16) 0.0335(16) 0.0338(18) -0.0009(14) -0.0089(14) -0.0005(13)
C10 0.0230(14) 0.0218(14) 0.0230(15) 0.0046(12) -0.0021(11) 0.0027(11)
C11 0.0221(14) 0.0318(15) 0.0216(14) 0.0074(13) -0.0008(11) 0.0014(12)
C12 0.0363(18) 0.0429(18) 0.0362(18) 0.0034(15) 0.0036(14) -0.0071(15)
C13 0.0389(19) 0.068(3) 0.036(2) 0.0096(18) 0.0057(16) -0.0185(19)
C14 0.0364(19) 0.093(3) 0.0271(18) 0.021(2) 0.0066(15) -0.013(2)
C15 0.052(2) 0.069(3) 0.047(2) 0.0117(18) 0.0268(18) 0.0166(18)
C16 0.0431(18) 0.0439(19) 0.0360(18) 0.0079(17) 0.0121(14) 0.0093(16)
C17 0.0306(15) 0.0253(15) 0.0207(14) 0.0019(12) 0.0027(12) -0.0046(12)
C18 0.0322(16) 0.0349(17) 0.0321(17) -0.0011(14) -0.0044(13) 0.0055(13)
C19 0.0405(19) 0.0399(18) 0.0406(19) -0.0124(15) 0.0013(15) 0.0031(15)
C20 0.0277(16) 0.050(2) 0.0367(19) -0.0058(15) -0.0003(14) -0.0071(15)
C21 0.0308(17) 0.051(2) 0.0378(19) 0.0016(16) -0.0032(14) 0.0019(15)
C22 0.0334(17) 0.0415(18) 0.0338(18) -0.0031(14) 0.0005(14) 0.0093(14)
O1 0.0285(11) 0.0267(10) 0.0287(11) 0.0028(8) -0.0053(9) 0.0036(9)
S1 0.0226(3) 0.0370(4) 0.0294(4) 0.0013(3) 0.0058(3) 0.0009(3)
S2 0.0289(4) 0.0306(4) 0.0356(4) 0.0023(3) -0.0043(3) -0.0068(4)

loop_
_atom_type_symbol
_atom_type_description
_atom_type_scat_dispersion_real
_atom_type_scat_dispersion_imag
_atom_type_scat_source
C C 0.0033 0.0016 'International Tables Vol C Tables 4.2.6.8 and 6.1.1.4'
H H 0.0000 0.0000 'International Tables Vol C Tables 4.2.6.8 and 6.1.1.4'
O O 0.0106 0.0060 'International Tables Vol C Tables 4.2.6.8 and 6.1.1.4'
S S 0.1246 0.1234 'International Tables Vol C Tables 4.2.6.8 and 6.1.1.4'

loop_
_geom_angle_atom_site_label_1
_geom_angle_atom_site_label_2
_geom_angle_atom_site_label_3
_geom_angle_site_symmetry_1
_geom_angle_site_symmetry_3
_geom_angle
_geom_angle_publ_flag
C2 C1 C3 . . 60.55(17) ?
C2 C1 C10 . . 125.6(2) ?
C3 C1 C10 . . 127.8(2) ?
C2 C1 H1 . . 111.3 ?
C3 C1 H1 . . 111.3 ?
C10 C1 H1 . . 111.3 ?
C5 C2 C1 . . 121.2(2) ?
C5 C2 C4 . . 113.8(3) ?
C1 C2 C4 . . 116.8(2) ?
C5 C2 C3 . . 118.7(2) ?
C1 C2 C3 . . 60.24(18) ?
C4 C2 C3 . . 115.9(2) ?
C6 C3 C1 . . 125.3(2) ?
C6 C3 C2 . . 121.8(2) ?
C1 C3 C2 . . 59.21(17) ?
C6 C3 H3 . . 113.3 ?
C1 C3 H3 . . 113.3 ?
C2 C3 H3 . . 113.3 ?
C2 C4 H4A . . 109.5 ?
C2 C4 H4B . . 109.5 ?
H4A C4 H4B . . 109.5 ?
C2 C4 H4C . . 109.5 ?
H4A C4 H4C . . 109.5 ?
H4B C4 H4C . . 109.5 ?
C2 C5 H5A . . 109.5 ?
C2 C5 H5B . . 109.5 ?
H5A C5 H5B . . 109.5 ?
C2 C5 H5C . . 109.5 ?
H5A C5 H5C . . 109.5 ?
H5B C5 H5C . . 109.5 ?
C3 C6 S1 . . 108.90(19) ?
C3 C6 S2 . . 106.04(18) ?
S1 C6 S2 . . 113.65(13) ?
C3 C6 H6 . . 109.4 ?
S1 C6 H6 . . 109.4 ?
S2 C6 H6 . . 109.4 ?
C8 C7 S1 . . 114.18(19) ?
C8 C7 H7A . . 108.7 ?
S1 C7 H7A . . 108.7 ?
C8 C7 H7B . . 108.7 ?
S1 C7 H7B . . 108.7 ?
H7A C7 H7B . . 107.6 ?
C9 C8 C7 . . 112.9(2) ?
C9 C8 H8A . . 109.0 ?
C7 C8 H8A . . 109.0 ?
C9 C8 H8B . . 109.0 ?
C7 C8 H8B . . 109.0 ?
H8A C8 H8B . . 107.8 ?
C8 C9 S2 . . 113.0(2) ?
C8 C9 H9A . . 109.0 ?
S2 C9 H9A . . 109.0 ?
C8 C9 H9B . . 109.0 ?
S2 C9 H9B . . 109.0 ?
H9A C9 H9B . . 107.8 ?
O1 C10 C17 . . 106.8(2) ?
O1 C10 C1 . . 111.8(2) ?
C17 C10 C1 . . 108.5(2) ?
O1 C10 C11 . . 107.24(19) ?
C17 C10 C11 . . 110.0(2) ?
C1 C10 C11 . . 112.4(2) ?
C16 C11 C12 . . 118.2(3) ?
C16 C11 C10 . . 124.1(2) ?
C12 C11 C10 . . 117.7(2) ?
C13 C12 C11 . . 121.2(3) ?
C13 C12 H12 . . 119.4 ?
C11 C12 H12 . . 119.4 ?
C12 C13 C14 . . 119.9(3) ?
C12 C13 H13 . . 120.0 ?
C14 C13 H13 . . 120.0 ?
C15 C14 C13 . . 119.2(3) ?
C15 C14 H14 . . 120.4 ?
C13 C14 H14 . . 120.4 ?
C14 C15 C16 . . 121.5(3) ?
C14 C15 H15 . . 119.3 ?
C16 C15 H15 . . 119.3 ?
C11 C16 C15 . . 120.0(3) ?
C11 C16 H16 . . 120.0 ?
C15 C16 H16 . . 120.0 ?
C18 C17 C22 . . 118.3(3) ?
C18 C17 C10 . . 122.1(2) ?
C22 C17 C10 . . 119.5(2) ?
C17 C18 C19 . . 120.4(3) ?
C17 C18 H18 . . 119.8 ?
C19 C18 H18 . . 119.8 ?
C20 C19 C18 . . 120.4(3) ?
C20 C19 H19 . . 119.8 ?
C18 C19 H19 . . 119.8 ?
C21 C20 C19 . . 119.9(3) ?
C21 C20 H20 . . 120.1 ?
C19 C20 H20 . . 120.1 ?
C20 C21 C22 . . 119.8(3) ?
C20 C21 H21 . . 120.1 ?
C22 C21 H21 . . 120.1 ?
C21 C22 C17 . . 121.2(3) ?
C21 C22 H22 . . 119.4 ?
C17 C22 H22 . . 119.4 ?
C10 O1 H2 . . 105.8 ?
C7 S1 C6 . . 101.43(13) ?
C9 S2 C6 . . 99.98(13) ?

loop_
_geom_bond_atom_site_label_1
_geom_bond_atom_site_label_2
_geom_bond_site_symmetry_2
_geom_bond_distance
_geom_bond_publ_flag
C1 C2 . 1.515(4) ?
C1 C3 . 1.531(3) ?
C1 C10 . 1.533(4) ?
C1 H1 . 1.0000 ?
C2 C5 . 1.513(4) ?
C2 C4 . 1.523(4) ?
C2 C3 . 1.536(4) ?
C3 C6 . 1.511(3) ?
C3 H3 . 1.0000 ?
C4 H4A . 0.9800 ?
C4 H4B . 0.9800 ?
C4 H4C . 0.9800 ?
C5 H5A . 0.9800 ?
C5 H5B . 0.9800 ?
C5 H5C . 0.9800 ?
C6 S1 . 1.818(3) ?
C6 S2 . 1.827(3) ?
C6 H6 . 1.0000 ?
C7 C8 . 1.526(4) ?
C7 S1 . 1.818(3) ?
C7 H7A . 0.9900 ?
C7 H7B . 0.9900 ?
C8 C9 . 1.508(4) ?
C8 H8A . 0.9900 ?
C8 H8B . 0.9900 ?
C9 S2 . 1.821(3) ?
C9 H9A . 0.9900 ?
C9 H9B . 0.9900 ?
C10 O1 . 1.439(3) ?
C10 C17 . 1.529(4) ?
C10 C11 . 1.540(4) ?
C11 C16 . 1.387(4) ?
C11 C12 . 1.415(4) ?
C12 C13 . 1.372(4) ?
C12 H12 . 0.9500 ?
C13 C14 . 1.398(5) ?
C13 H13 . 0.9500 ?
C14 C15 . 1.371(5) ?
C14 H14 . 0.9500 ?
C15 C16 . 1.395(4) ?
C15 H15 . 0.9500 ?
C16 H16 . 0.9500 ?
C17 C18 . 1.382(4) ?
C17 C22 . 1.399(4) ?
C18 C19 . 1.404(4) ?
C18 H18 . 0.9500 ?
C19 C20 . 1.382(4) ?
C19 H19 . 0.9500 ?
C20 C21 . 1.375(4) ?
C20 H20 . 0.9500 ?
C21 C22 . 1.396(4) ?
C21 H21 . 0.9500 ?
C22 H22 . 0.9500 ?
O1 H2 . 0.8400 ?

loop_
_geom_hbond_atom_site_label_D
_geom_hbond_atom_site_label_H
_geom_hbond_atom_site_label_A
_geom_hbond_site_symmetry_A
_geom_hbond_distance_DH
_geom_hbond_distance_HA
_geom_hbond_distance_DA
_geom_hbond_angle_DHA
O1 H2 S1 . 0.84 2.58 3.330(2) 149.1
C7 H7A S2 2_746 0.99 2.89 3.736(3) 144.0
C9 H9A O1 2_756 0.99 2.60 3.236(3) 121.7

loop_
_geom_torsion_atom_site_label_1
_geom_torsion_atom_site_label_2
_geom_torsion_atom_site_label_3
_geom_torsion_atom_site_label_4
_geom_torsion_site_symmetry_1
_geom_torsion_site_symmetry_2
_geom_torsion_site_symmetry_3
_geom_torsion_site_symmetry_4
_geom_torsion
_geom_torsion_publ_flag
C3 C1 C2 C5 . . . . -107.5(3) ?
C10 C1 C2 C5 . . . . 10.0(4) ?
C3 C1 C2 C4 . . . . 106.0(3) ?
C10 C1 C2 C4 . . . . -136.5(3) ?
C10 C1 C2 C3 . . . . 117.5(3) ?
C2 C1 C3 C6 . . . . 109.2(3) ?
C10 C1 C3 C6 . . . . -4.9(4) ?
C10 C1 C3 C2 . . . . -114.1(3) ?
C5 C2 C3 C6 . . . . -3.5(4) ?
C1 C2 C3 C6 . . . . -115.0(3) ?
C4 C2 C3 C6 . . . . 137.5(3) ?
C5 C2 C3 C1 . . . . 111.5(3) ?
C4 C2 C3 C1 . . . . -107.5(3) ?
C1 C3 C6 S1 . . . . 71.5(3) ?
C2 C3 C6 S1 . . . . 144.1(2) ?
C1 C3 C6 S2 . . . . -165.9(2) ?
C2 C3 C6 S2 . . . . -93.3(3) ?
S1 C7 C8 C9 . . . . 66.4(3) ?
C7 C8 C9 S2 . . . . -69.4(3) ?
C2 C1 C10 O1 . . . . -51.7(3) ?
C3 C1 C10 O1 . . . . 26.2(4) ?
C2 C1 C10 C17 . . . . 65.9(3) ?
C3 C1 C10 C17 . . . . 143.8(3) ?
C2 C1 C10 C11 . . . . -172.3(2) ?
C3 C1 C10 C11 . . . . -94.4(3) ?
O1 C10 C11 C16 . . . . -121.1(3) ?
C17 C10 C11 C16 . . . . 123.0(3) ?
C1 C10 C11 C16 . . . . 2.1(3) ?
O1 C10 C11 C12 . . . . 56.5(3) ?
C17 C10 C11 C12 . . . . -59.4(3) ?
C1 C10 C11 C12 . . . . 179.7(2) ?
C16 C11 C12 C13 . . . . 0.4(4) ?
C10 C11 C12 C13 . . . . -177.4(3) ?
C11 C12 C13 C14 . . . . -1.4(4) ?
C12 C13 C14 C15 . . . . 1.1(5) ?
C13 C14 C15 C16 . . . . 0.1(5) ?
C12 C11 C16 C15 . . . . 0.9(4) ?
C10 C11 C16 C15 . . . . 178.5(3) ?
C14 C15 C16 C11 . . . . -1.1(5) ?
O1 C10 C17 C18 . . . . 1.3(3) ?
C1 C10 C17 C18 . . . . -119.4(3) ?
C11 C10 C17 C18 . . . . 117.4(3) ?
O1 C10 C17 C22 . . . . 179.1(2) ?
C1 C10 C17 C22 . . . . 58.5(3) ?
C11 C10 C17 C22 . . . . -64.8(3) ?
C22 C17 C18 C19 . . . . 0.8(4) ?
C10 C17 C18 C19 . . . . 178.6(3) ?
C17 C18 C19 C20 . . . . -1.7(5) ?
C18 C19 C20 C21 . . . . 1.9(5) ?
C19 C20 C21 C22 . . . . -1.3(5) ?
C20 C21 C22 C17 . . . . 0.4(5) ?
C18 C17 C22 C21 . . . . -0.2(4) ?
C10 C17 C22 C21 . . . . -178.1(3) ?
C8 C7 S1 C6 . . . . -55.9(2) ?
C3 C6 S1 C7 . . . . 173.11(18) ?
S2 C6 S1 C7 . . . . 55.16(17) ?
C8 C9 S2 C6 . . . . 61.1(2) ?
C3 C6 S2 C9 . . . . -176.75(19) ?
S1 C6 S2 C9 . . . . -57.17(18) ?

loop_
_cod_related_entry_id
_cod_related_entry_database
_cod_related_entry_code
1 ChemSpider 24742287
